data_7045393
loop_
_publ_author_name
'Akhtar, Muhammad Nadeem'
'Lan, Yanhua'
'AlDamen, Murad A.'
'Zheng, Yan-Zhen'
'Anson, Christopher E.'
'Powell, Annie K.'

_publ_section_title
;
 Effect of ligand substitution on the SMM properties of three
 isostructural families of double-cubane Mn<sub>4</sub>Ln<sub>2</sub>
 coordination clusters.
;
_journal_issue 10
_journal_name_full 'Dalton transactions (Cambridge, England : 2003)'
_journal_page_first 3485
_journal_page_last 3495
_journal_paper_doi 10.1039/c7dt04304j
_journal_volume 47
_journal_year 2018
_chemical_formula_moiety 'C50 H98 Eu2 Mn4 N6 O28'
_chemical_formula_sum 'C50 H98 Eu2 Mn4 N6 O28'
_chemical_formula_weight 1755.02
_space_group_crystal_system monoclinic
_space_group_IT_number 14
_space_group_name_Hall '-P 2yn'
_space_group_name_H-M_alt 'P 1 21/n 1'
_symmetry_space_group_name_Hall '-P 2yn'
_symmetry_space_group_name_H-M 'P 1 21/n 1'
_atom_sites_solution_hydrogens mixed
_audit_creation_date 2018-01-09
_audit_creation_method
;
Olex2 1.2
(compiled 2017.08.10 svn.r3458 for OlexSys, GUI svn.r5381)
;
_audit_update_record
;
2018-01-12 deposited with the CCDC.
2018-01-24 downloaded from the CCDC.
;
_cell_angle_alpha 90
_cell_angle_beta 92.764(1)
_cell_angle_gamma 90
_cell_formula_units_Z 2
_cell_length_a 12.7086(7)
_cell_length_b 19.2548(11)
_cell_length_c 14.1524(8)
_cell_measurement_reflns_used 7293
_cell_measurement_temperature 100(2)
_cell_measurement_theta_max 27.95
_cell_measurement_theta_min 2.36
_cell_volume 3459.1(3)
_computing_cell_refinement 'SAINT v6.45A (Bruker, 2003)'
_computing_data_collection 'SMART-NT 5.6 (Bruker AXS Inc., 2005)'
_computing_data_reduction 'SAINT v6.45A (Bruker, 2003)'
_computing_molecular_graphics 'Olex2 (Dolomanov et al., 2009)'
_computing_publication_material 'Olex2 (Dolomanov et al., 2009)'
_computing_structure_refinement 'ShelXL (Sheldrick, 2015)'
_computing_structure_solution 'SHELXTL 6.14 (BrukerAXS Inc., 2003)'
_diffrn_ambient_temperature 100.15
_diffrn_detector_area_resol_mean 8
_diffrn_measured_fraction_theta_full 0.997
_diffrn_measured_fraction_theta_max 0.915
_diffrn_measurement_device_type 'Bruker SMART APEX CCD area detector'
_diffrn_measurement_method '\w scans'
_diffrn_radiation_monochromator graphite
_diffrn_radiation_type MoK\a
_diffrn_radiation_wavelength 0.71073
_diffrn_reflns_av_R_equivalents 0.0370
_diffrn_reflns_av_unetI/netI 0.0546
_diffrn_reflns_Laue_measured_fraction_full 0.997
_diffrn_reflns_Laue_measured_fraction_max 0.915
_diffrn_reflns_limit_h_max 16
_diffrn_reflns_limit_h_min -16
_diffrn_reflns_limit_k_max 24
_diffrn_reflns_limit_k_min 0
_diffrn_reflns_limit_l_max 18
_diffrn_reflns_limit_l_min 0
_diffrn_reflns_number 18501
_diffrn_reflns_point_group_measured_fraction_full 0.997
_diffrn_reflns_point_group_measured_fraction_max 0.915
_diffrn_reflns_theta_full 25.242
_diffrn_reflns_theta_max 28.109
_diffrn_reflns_theta_min 1.787
_diffrn_source 'rotating anode'
_exptl_absorpt_coefficient_mu 2.575
_exptl_absorpt_correction_T_max 0.654
_exptl_absorpt_correction_T_min 0.447
_exptl_absorpt_correction_type multi-scan
_exptl_absorpt_process_details 'TWINABS 1.05 (Bruker AXS Inc., 2006)'
_exptl_crystal_colour orange
_exptl_crystal_colour_primary orange
_exptl_crystal_density_diffrn 1.685
_exptl_crystal_description block
_exptl_crystal_F_000 1780
_exptl_crystal_size_max 0.35
_exptl_crystal_size_mid 0.28
_exptl_crystal_size_min 0.18
_refine_diff_density_max 1.506
_refine_diff_density_min -0.816
_refine_diff_density_rms 0.133
_refine_ls_extinction_method none
_refine_ls_goodness_of_fit_ref 1.097
_refine_ls_hydrogen_treatment mixed
_refine_ls_matrix_type full
_refine_ls_number_parameters 410
_refine_ls_number_reflns 8495
_refine_ls_number_restraints 57
_refine_ls_restrained_S_all 1.101
_refine_ls_R_factor_all 0.0578
_refine_ls_R_factor_gt 0.0469
_refine_ls_shift/su_max 0.001
_refine_ls_shift/su_mean 0.000
_refine_ls_structure_factor_coef Fsqd
_refine_ls_weighting_details 'w=1/[\s^2^(Fo^2^)+(0.0388P)^2^+2.6042P] where P=(Fo^2^+2Fc^2^)/3'
_refine_ls_weighting_scheme calc
_refine_ls_wR_factor_gt 0.0977
_refine_ls_wR_factor_ref 0.1035
_reflns_Friedel_coverage 0.000
_reflns_number_gt 7234
_reflns_number_total 8495
_reflns_threshold_expression 'I > 2\s(I)'
_cod_data_source_file c7dt04304j2.cif
_cod_data_source_block 6-mn4eu2
_cod_depositor_comments 'Adding full bibliography for 7045382--7045403.cif.'
_cod_database_code 7045393
_shelx_shelxl_version_number 2017/1
_shelx_space_group_comment
;
The symmetry employed for this shelxl refinement is uniquely defined
by the following loop, which should always be used as a source of
symmetry information in preference to the above space-group names.
They are only intended as comments.
;
_shelx_estimated_absorpt_t_max 0.654
_shelx_estimated_absorpt_t_min 0.466
_olex2_refinement_description
;
1. Twinned data refinement
 Scales: 0.791(3)
 0.209(3)
2. Fixed Uiso
 At 1.2 times of:
  All C(H,H) groups, All O(H) groups
 At 1.5 times of:
  All C(H,H,H) groups
3. Restrained distances
 O3-H3
 0.92 with sigma of 0.04
 O5-H5
 0.92 with sigma of 0.04
 C1-C2
 1.52 with sigma of 0.02
4. Rigid body (RIGU) restrains
 C8, C7, N2, C9, C10, C2, C1, N1, C5, C6
 with sigma for 1-2 distances of 0.004 and sigma for 1-3 distances of 0.004
 C1, C2, N2
 with sigma for 1-2 distances of 0.004 and sigma for 1-3 distances of 0.004
5. Others
 Fixed Sof: C18A(0.56) H18A(0.56) H18B(0.56) H18C(0.56) C19A(0.56) H19A(0.56)
 H19B(0.56) H19C(0.56) C20A(0.56) H20A(0.56) H20B(0.56) H20C(0.56) C18B(0.44)
 H18D(0.44) H18E(0.44) H18F(0.44) C19B(0.44) H19D(0.44) H19E(0.44) H19F(0.44)
 C20B(0.44) H20D(0.44) H20E(0.44) H20F(0.44)
6.a Secondary CH2 refined with riding coordinates:
 C1(H1A,H1B), C2(H2A,H2B), C3(H3A,H3B), C4(H4A,H4B), C5(H5A,H5B), C6(H6A,H6B),
 C7(H7A,H7B), C8(H8A,H8B), C9(H9A,H9B), C10(H10A,H10B)
6.b Me refined with riding coordinates:
 C13(H13A,H13B,H13C), C14(H14A,H14B,H14C), C15(H15A,H15B,H15C), C18A(H18A,H18B,
 H18C), C19A(H19A,H19B,H19C), C20A(H20A,H20B,H20C), C18B(H18D,H18E,H18F),
 C19B(H19D,H19E,H19F), C20B(H20D,H20E,H20F), C23(H23A,H23B,H23C), C24(H24A,H24B,
 H24C), C25(H25A,H25B,H25C)
;
_olex2_submission_special_instructions 'No special instructions were received'

loop_
_space_group_symop_operation_xyz
'x, y, z'
'-x+1/2, y+1/2, -z+1/2'
'-x, -y, -z'
'x-1/2, -y-1/2, z-1/2'

loop_
_atom_site_label
_atom_site_type_symbol
_atom_site_fract_x
_atom_site_fract_y
_atom_site_fract_z
_atom_site_U_iso_or_equiv
_atom_site_adp_type
_atom_site_occupancy
_atom_site_site_symmetry_order
_atom_site_calc_flag
_atom_site_refinement_flags_posn
_atom_site_refinement_flags_adp
_atom_site_refinement_flags_occupancy
_atom_site_disorder_assembly
_atom_site_disorder_group
Eu1 Eu 0.31398(2) 0.42002(2) 0.41107(2) 0.02073(8) Uani 1 1 d . . . . .
Mn1 Mn 0.57154(6) 0.45810(4) 0.44740(5) 0.02129(16) Uani 1 1 d . . . . .
Mn2 Mn 0.48803(7) 0.39519(4) 0.63649(5) 0.02836(19) Uani 1 1 d . . . . .
O1 O 0.4424(2) 0.50763(15) 0.4268(2) 0.0195(7) Uani 1 1 d . . . . .
N1 N 0.4947(5) 0.2713(2) 0.6391(3) 0.0492(14) Uani 1 1 d . U . . .
C1 C 0.4110(9) 0.2466(4) 0.7011(5) 0.091(3) Uani 1 1 d D U . . .
H1A H 0.349657 0.232485 0.659675 0.109 Uiso 1 1 calc R . . A .
H1B H 0.437533 0.204228 0.733992 0.109 Uiso 1 1 calc R . . A .
C2 C 0.3738(9) 0.2930(4) 0.7712(8) 0.115(4) Uani 1 1 d D U . B 1
H2A H 0.301947 0.277839 0.785743 0.138 Uiso 1 1 calc R . . B 1
H2B H 0.418944 0.286317 0.829446 0.138 Uiso 1 1 calc R . . B 1
N2 N 0.3693(5) 0.3652(3) 0.7525(3) 0.0489(13) Uani 1 1 d . U . . .
C3 C 0.4709(5) 0.2490(3) 0.5406(4) 0.0390(14) Uani 1 1 d . . . . .
H3A H 0.393576 0.245261 0.529453 0.047 Uiso 1 1 calc R . . . .
H3B H 0.501503 0.202359 0.531125 0.047 Uiso 1 1 calc R . . . .
C4 C 0.5139(4) 0.2988(2) 0.4692(4) 0.0315(12) Uani 1 1 d . . . . .
H4A H 0.591884 0.298773 0.474997 0.038 Uiso 1 1 calc R . . . .
H4B H 0.492021 0.283669 0.404388 0.038 Uiso 1 1 calc R . . . .
O2 O 0.4753(3) 0.36765(15) 0.4854(2) 0.0248(7) Uani 1 1 d . . . . .
C5 C 0.6036(7) 0.2505(3) 0.6705(6) 0.090(3) Uani 1 1 d . U . C 1
H5A H 0.598233 0.213958 0.719246 0.108 Uiso 1 1 calc R . . C 1
H5B H 0.636745 0.228960 0.615761 0.108 Uiso 1 1 calc R . . C 1
C6 C 0.6723(6) 0.3020(3) 0.7073(6) 0.070(2) Uani 1 1 d . U . . .
H6A H 0.663550 0.305604 0.776244 0.084 Uiso 1 1 calc R . . C .
H6B H 0.745654 0.286961 0.698134 0.084 Uiso 1 1 calc R . . C .
O3 O 0.6582(4) 0.3658(2) 0.6683(4) 0.0679(16) Uani 1 1 d D . . . .
H3 H 0.700(5) 0.396(3) 0.695(5) 0.081 Uiso 1 1 d DR . . . .
C7 C 0.2622(6) 0.3816(4) 0.7064(5) 0.070(2) Uani 1 1 d . U . . .
H7A H 0.239251 0.342152 0.665587 0.084 Uiso 1 1 calc R . . . .
H7B H 0.210679 0.386667 0.756260 0.084 Uiso 1 1 calc R . . . .
C8 C 0.2615(5) 0.4448(3) 0.6495(4) 0.0384(13) Uani 1 1 d . U . . .
H8A H 0.192553 0.449152 0.614423 0.046 Uiso 1 1 calc R . . . .
H8B H 0.270108 0.485537 0.691960 0.046 Uiso 1 1 calc R . . . .
O4 O 0.3436(3) 0.44517(17) 0.5838(2) 0.0254(7) Uani 1 1 d . . . . .
C9 C 0.3866(8) 0.4040(6) 0.8402(5) 0.109(4) Uani 1 1 d . U . . .
H9A H 0.366717 0.374168 0.893446 0.131 Uiso 1 1 calc R . . . .
H9B H 0.339204 0.444783 0.838416 0.131 Uiso 1 1 calc R . . . .
C10 C 0.4956(6) 0.4282(3) 0.8590(4) 0.0520(17) Uani 1 1 d . U . . .
H10A H 0.497823 0.464095 0.909242 0.062 Uiso 1 1 calc R . . D .
H10B H 0.541283 0.389062 0.880243 0.062 Uiso 1 1 calc R . . D .
O5 O 0.5303(4) 0.4561(3) 0.7745(3) 0.0579(13) Uani 1 1 d D . . E 1
H5 H 0.597(3) 0.471(3) 0.779(5) 0.069 Uiso 1 1 d DR . . F 1
O6 O 0.5832(3) 0.42201(18) 0.3179(3) 0.0345(9) Uani 1 1 d . . . . .
O7 O 0.4189(3) 0.38628(17) 0.2843(2) 0.0295(8) Uani 1 1 d . . . . .
C11 C 0.5132(4) 0.3914(3) 0.2656(3) 0.0287(11) Uani 1 1 d . . . . .
C12 C 0.5512(5) 0.3550(3) 0.1773(4) 0.0363(13) Uani 1 1 d . . . . .
C13 C 0.5651(6) 0.2780(3) 0.2040(5) 0.063(2) Uani 1 1 d . . . . .
H13A H 0.498170 0.259338 0.224411 0.094 Uiso 1 1 calc R . . . .
H13B H 0.587183 0.251861 0.148837 0.094 Uiso 1 1 calc R . . . .
H13C H 0.618965 0.273583 0.255573 0.094 Uiso 1 1 calc R . . . .
C14 C 0.6549(6) 0.3839(4) 0.1456(5) 0.070(2) Uani 1 1 d . . . . .
H14A H 0.708521 0.380066 0.197463 0.105 Uiso 1 1 calc R . . . .
H14B H 0.677339 0.357527 0.090926 0.105 Uiso 1 1 calc R . . . .
H14C H 0.645694 0.432852 0.128008 0.105 Uiso 1 1 calc R . . . .
C15 C 0.4660(6) 0.3604(3) 0.0976(4) 0.0534(18) Uani 1 1 d . . . . .
H15A H 0.399693 0.341558 0.119251 0.080 Uiso 1 1 calc R . . . .
H15B H 0.456027 0.409245 0.079820 0.080 Uiso 1 1 calc R . . . .
H15C H 0.487672 0.333920 0.042738 0.080 Uiso 1 1 calc R . . . .
O8 O 0.1731(3) 0.41460(18) 0.2831(3) 0.0369(9) Uani 1 1 d . . . . .
O9 O 0.2773(3) 0.50471(18) 0.2696(2) 0.0344(9) Uani 1 1 d . . . . .
C16 C 0.1977(5) 0.4687(3) 0.2406(4) 0.0348(13) Uani 1 1 d . . . . .
C17 C 0.1352(5) 0.4910(3) 0.1500(4) 0.0461(16) Uani 1 1 d . . . . .
C18A C 0.0145(12) 0.4792(8) 0.1674(11) 0.060(4) Uiso 0.56 1 d . . P G 1
H18A H 0.003147 0.430709 0.185311 0.090 Uiso 0.56 1 calc R . P G 1
H18B H -0.006862 0.509806 0.218427 0.090 Uiso 0.56 1 calc R . P G 1
H18C H -0.027625 0.489780 0.109373 0.090 Uiso 0.56 1 calc R . P G 1
C19A C 0.1589(13) 0.5635(8) 0.1225(11) 0.064(4) Uiso 0.56 1 d . . P G 1
H19A H 0.117559 0.575470 0.064582 0.096 Uiso 0.56 1 calc R . P G 1
H19B H 0.140817 0.595083 0.173476 0.096 Uiso 0.56 1 calc R . P G 1
H19C H 0.234170 0.567689 0.111286 0.096 Uiso 0.56 1 calc R . P G 1
C20A C 0.1681(12) 0.4415(7) 0.0708(10) 0.057(4) Uiso 0.56 1 d . . P G 1
H20A H 0.152586 0.393519 0.088429 0.085 Uiso 0.56 1 calc R . P G 1
H20B H 0.128721 0.453206 0.011671 0.085 Uiso 0.56 1 calc R . P G 1
H20C H 0.243719 0.446456 0.062076 0.085 Uiso 0.56 1 calc R . P G 1
C18B C 0.0291(15) 0.4578(9) 0.1438(12) 0.053(5) Uiso 0.44 1 d . . P G 2
H18D H 0.036995 0.407226 0.146001 0.079 Uiso 0.44 1 calc R . P G 2
H18E H -0.011510 0.473224 0.197109 0.079 Uiso 0.44 1 calc R . P G 2
H18F H -0.008009 0.471227 0.084259 0.079 Uiso 0.44 1 calc R . P G 2
C19B C 0.1244(15) 0.5701(8) 0.1466(13) 0.050(4) Uiso 0.44 1 d . . P G 2
H19D H 0.194552 0.591308 0.150728 0.076 Uiso 0.44 1 calc R . P G 2
H19E H 0.087602 0.583812 0.087099 0.076 Uiso 0.44 1 calc R . P G 2
H19F H 0.084101 0.585810 0.199949 0.076 Uiso 0.44 1 calc R . P G 2
C20B C 0.2003(17) 0.4645(10) 0.0666(15) 0.071(6) Uiso 0.44 1 d . . P G 2
H20D H 0.270139 0.486168 0.070225 0.107 Uiso 0.44 1 calc R . P G 2
H20E H 0.207841 0.413951 0.070822 0.107 Uiso 0.44 1 calc R . P G 2
H20F H 0.163739 0.476771 0.006324 0.107 Uiso 0.44 1 calc R . P G 2
O10 O 0.8032(3) 0.48895(17) 0.5479(2) 0.0309(8) Uani 1 1 d . . . . .
O11 O 0.7042(3) 0.40862(17) 0.4714(3) 0.0348(9) Uani 1 1 d . . . . .
C21 C 0.7910(4) 0.4307(3) 0.5094(4) 0.0290(11) Uani 1 1 d . . . . .
C22 C 0.8855(4) 0.3831(3) 0.5013(4) 0.0332(12) Uani 1 1 d . . . . .
C23 C 0.9588(6) 0.3907(4) 0.5889(5) 0.067(2) Uani 1 1 d . . . . .
H23A H 0.980322 0.439319 0.596038 0.100 Uiso 1 1 calc R . . . .
H23B H 0.922015 0.376009 0.644821 0.100 Uiso 1 1 calc R . . . .
H23C H 1.021244 0.361548 0.582197 0.100 Uiso 1 1 calc R . . . .
C24 C 0.8522(6) 0.3077(3) 0.4903(6) 0.071(2) Uani 1 1 d . . . . .
H24A H 0.816344 0.292909 0.546647 0.106 Uiso 1 1 calc R . . . .
H24B H 0.804189 0.302939 0.434400 0.106 Uiso 1 1 calc R . . . .
H24C H 0.914591 0.278723 0.482719 0.106 Uiso 1 1 calc R . . . .
C25 C 0.9410(6) 0.4054(4) 0.4136(5) 0.073(2) Uani 1 1 d . . . . .
H25A H 0.962795 0.454015 0.420095 0.110 Uiso 1 1 calc R . . . .
H25B H 1.003164 0.376127 0.406147 0.110 Uiso 1 1 calc R . . . .
H25C H 0.892762 0.400343 0.357827 0.110 Uiso 1 1 calc R . . . .
N3 N 0.2030(4) 0.2871(2) 0.4368(3) 0.0333(10) Uani 1 1 d . . . . .
O12 O 0.1900(3) 0.3394(2) 0.4891(3) 0.0415(10) Uani 1 1 d . . . . .
O13 O 0.2749(3) 0.29107(18) 0.3796(3) 0.0377(9) Uani 1 1 d . . . . .
O14 O 0.1464(4) 0.2353(2) 0.4431(3) 0.0610(14) Uani 1 1 d . . . . .

loop_
_atom_site_aniso_label
_atom_site_aniso_U_11
_atom_site_aniso_U_22
_atom_site_aniso_U_33
_atom_site_aniso_U_23
_atom_site_aniso_U_13
_atom_site_aniso_U_12
Eu1 0.02175(14) 0.02182(13) 0.01813(13) 0.00018(9) -0.00410(9) -0.00184(9)
Mn1 0.0217(4) 0.0230(4) 0.0188(4) -0.0023(3) -0.0027(3) 0.0000(3)
Mn2 0.0384(5) 0.0252(4) 0.0205(4) 0.0057(3) -0.0082(3) -0.0050(3)
O1 0.0201(18) 0.0229(16) 0.0151(15) 0.0011(12) -0.0031(13) 0.0013(13)
N1 0.090(4) 0.022(2) 0.034(3) 0.007(2) -0.018(3) -0.005(2)
C1 0.190(9) 0.039(4) 0.046(4) 0.011(3) 0.022(5) -0.047(5)
C2 0.146(10) 0.060(5) 0.145(9) 0.026(5) 0.068(7) -0.016(5)
N2 0.063(4) 0.053(3) 0.029(3) 0.016(2) -0.002(2) -0.012(3)
C3 0.051(4) 0.025(3) 0.039(3) 0.004(2) -0.012(3) -0.005(2)
C4 0.036(3) 0.028(3) 0.029(3) -0.001(2) -0.005(2) 0.002(2)
O2 0.032(2) 0.0160(15) 0.0258(18) -0.0002(13) -0.0040(15) 0.0021(14)
C5 0.130(6) 0.037(4) 0.095(6) 0.003(4) -0.081(6) 0.021(4)
C6 0.060(5) 0.046(4) 0.103(6) 0.034(4) 0.004(4) 0.009(3)
O3 0.076(4) 0.033(2) 0.089(4) 0.002(2) -0.055(3) 0.006(2)
C7 0.061(5) 0.097(6) 0.052(4) 0.023(4) 0.008(4) -0.021(4)
C8 0.032(3) 0.060(4) 0.023(3) 0.003(2) 0.002(2) -0.012(3)
O4 0.0250(19) 0.0320(18) 0.0190(17) 0.0009(14) 0.0006(14) -0.0033(15)
C9 0.120(7) 0.181(9) 0.028(4) -0.014(5) 0.018(4) -0.083(7)
C10 0.072(5) 0.063(4) 0.022(3) 0.007(3) 0.001(3) -0.014(3)
O5 0.068(4) 0.081(3) 0.025(2) 0.004(2) 0.000(2) -0.037(3)
O6 0.030(2) 0.043(2) 0.030(2) -0.0153(17) 0.0038(16) -0.0049(17)
O7 0.031(2) 0.0335(19) 0.0237(18) -0.0033(15) -0.0003(15) -0.0002(16)
C11 0.038(3) 0.027(3) 0.021(3) -0.003(2) -0.001(2) 0.001(2)
C12 0.043(4) 0.041(3) 0.026(3) -0.012(2) 0.004(2) 0.000(3)
C13 0.088(6) 0.055(4) 0.045(4) -0.018(3) 0.005(4) 0.020(4)
C14 0.060(5) 0.088(5) 0.064(5) -0.038(4) 0.032(4) -0.019(4)
C15 0.071(5) 0.063(4) 0.026(3) -0.012(3) -0.002(3) 0.011(4)
O8 0.040(2) 0.037(2) 0.032(2) 0.0055(17) -0.0165(18) -0.0074(17)
O9 0.036(2) 0.037(2) 0.028(2) 0.0045(16) -0.0120(17) -0.0065(17)
C16 0.038(3) 0.039(3) 0.026(3) 0.002(2) -0.014(2) 0.004(3)
C17 0.055(4) 0.046(3) 0.035(3) 0.006(3) -0.023(3) 0.000(3)
O10 0.029(2) 0.0303(19) 0.032(2) -0.0042(16) -0.0078(16) 0.0022(15)
O11 0.023(2) 0.0298(19) 0.051(2) -0.0090(17) -0.0067(18) 0.0038(15)
C21 0.029(3) 0.032(3) 0.026(3) 0.004(2) -0.001(2) 0.002(2)
C22 0.027(3) 0.036(3) 0.036(3) -0.002(2) -0.002(2) 0.004(2)
C23 0.049(5) 0.076(5) 0.074(5) -0.010(4) -0.020(4) 0.027(4)
C24 0.053(5) 0.040(4) 0.117(7) -0.020(4) -0.003(5) 0.019(3)
C25 0.058(5) 0.092(6) 0.072(5) 0.009(4) 0.029(4) 0.029(4)
N3 0.037(3) 0.037(3) 0.025(2) 0.005(2) -0.006(2) -0.012(2)
O12 0.047(3) 0.045(2) 0.034(2) -0.0083(18) 0.0085(19) -0.0132(19)
O13 0.040(2) 0.029(2) 0.044(2) -0.0062(17) 0.0025(19) -0.0059(17)
O14 0.082(4) 0.049(3) 0.052(3) 0.001(2) 0.007(3) -0.038(3)

loop_
_atom_type_symbol
_atom_type_description
_atom_type_scat_dispersion_real
_atom_type_scat_dispersion_imag
_atom_type_scat_source
C C 0.0033 0.0016 'International Tables Vol C Tables 4.2.6.8 and 6.1.1.4'
H H 0.0000 0.0000 'International Tables Vol C Tables 4.2.6.8 and 6.1.1.4'
Eu Eu -0.1578 3.6682 'International Tables Vol C Tables 4.2.6.8 and 6.1.1.4'
Mn Mn 0.3368 0.7283 'International Tables Vol C Tables 4.2.6.8 and 6.1.1.4'
N N 0.0061 0.0033 'International Tables Vol C Tables 4.2.6.8 and 6.1.1.4'
O O 0.0106 0.0060 'International Tables Vol C Tables 4.2.6.8 and 6.1.1.4'

loop_
_geom_angle_atom_site_label_1
_geom_angle_atom_site_label_2
_geom_angle_atom_site_label_3
_geom_angle
_geom_angle_site_symmetry_1
_geom_angle_site_symmetry_3
O1 Eu1 O2 72.23(10) . .
O1 Eu1 O4 72.40(10) . .
O1 Eu1 O7 81.67(11) . .
O1 Eu1 O8 124.84(11) . .
O1 Eu1 O9 73.82(10) . .
O1 Eu1 O10 83.62(11) . 3_666
O1 Eu1 O12 148.36(11) . .
O1 Eu1 O13 146.95(12) . .
O2 Eu1 O4 65.23(11) . .
O2 Eu1 O8 147.72(11) . .
O2 Eu1 O9 134.07(12) . .
O2 Eu1 O12 94.93(12) . .
O2 Eu1 O13 80.13(11) . .
O4 Eu1 O9 129.95(11) . .
O4 Eu1 O12 75.96(11) . .
O4 Eu1 O13 112.05(11) . .
O7 Eu1 O2 74.09(11) . .
O7 Eu1 O4 136.61(12) . .
O7 Eu1 O8 81.33(13) . .
O7 Eu1 O9 71.17(12) . .
O7 Eu1 O10 139.71(12) . 3_666
O7 Eu1 O12 123.44(12) . .
O7 Eu1 O13 73.47(12) . .
O8 Eu1 O4 142.06(13) . .
O8 Eu1 O9 51.02(11) . .
O8 Eu1 O12 81.32(13) . .
O8 Eu1 O13 72.94(12) . .
O10 Eu1 O2 135.17(11) 3_666 .
O10 Eu1 O4 71.75(11) 3_666 .
O10 Eu1 O8 76.85(12) 3_666 .
O10 Eu1 O9 68.74(12) 3_666 .
O10 Eu1 O12 86.24(13) 3_666 .
O10 Eu1 O13 129.35(12) 3_666 .
O12 Eu1 O9 129.27(13) . .
O12 Eu1 O13 49.99(12) . .
O13 Eu1 O9 116.48(12) . .
O1 Mn1 O1 81.52(13) . 3_666
O1 Mn1 O2 87.08(13) . .
O1 Mn1 O2 88.17(13) 3_666 .
O1 Mn1 O4 87.88(12) 3_666 3_666
O1 Mn1 O4 88.43(13) . 3_666
O1 Mn1 O6 178.89(15) 3_666 .
O1 Mn1 O6 97.84(15) . .
O1 Mn1 O11 97.13(15) 3_666 .
O1 Mn1 O11 178.60(15) . .
O4 Mn1 O2 174.42(13) 3_666 .
O6 Mn1 O2 90.89(14) . .
O6 Mn1 O4 93.01(14) . 3_666
O11 Mn1 O2 93.24(14) . .
O11 Mn1 O4 91.18(14) . 3_666
O11 Mn1 O6 83.52(16) . .
O1 Mn2 N1 144.61(17) 3_666 .
O1 Mn2 N2 138.68(16) 3_666 .
O1 Mn2 O5 80.60(13) 3_666 .
N2 Mn2 N1 76.56(19) . .
O2 Mn2 Eu1 37.54(9) . .
O2 Mn2 O1 80.06(11) . 3_666
O2 Mn2 N1 77.03(14) . .
O2 Mn2 N2 126.79(16) . .
O2 Mn2 O3 99.09(17) . .
O2 Mn2 O5 160.58(14) . .
O3 Mn2 O1 84.16(15) . 3_666
O3 Mn2 N1 73.36(18) . .
O3 Mn2 N2 116.0(2) . .
O3 Mn2 O5 77.21(19) . .
O4 Mn2 O1 80.67(12) . 3_666
O4 Mn2 N1 118.47(17) . .
O4 Mn2 N2 77.82(16) . .
O4 Mn2 O2 75.62(12) . .
O4 Mn2 O3 164.58(16) . .
O4 Mn2 O5 102.87(17) . .
O5 Mn2 N1 119.05(17) . .
O5 Mn2 N2 70.52(17) . .
Mn1 O1 Eu1 104.12(13) . .
Mn1 O1 Eu1 103.89(13) 3_666 .
Mn1 O1 Mn1 98.49(13) . 3_666
Mn1 O1 Mn2 97.12(13) . 3_666
Mn1 O1 Mn2 97.93(13) 3_666 3_666
Mn2 O1 Eu1 146.67(14) 3_666 .
C1 N1 Mn2 107.7(4) . .
C3 N1 Mn2 105.7(3) . .
C3 N1 C1 110.1(5) . .
C3 N1 C5 110.4(6) . .
C5 N1 Mn2 107.8(4) . .
C5 N1 C1 114.8(6) . .
N1 C1 H1A 107.7 . .
N1 C1 H1B 107.7 . .
H1A C1 H1B 107.1 . .
C2 C1 N1 118.5(6) . .
C2 C1 H1A 107.7 . .
C2 C1 H1B 107.7 . .
C1 C2 H2A 107.4 . .
C1 C2 H2B 107.4 . .
H2A C2 H2B 106.9 . .
N2 C2 C1 119.7(7) . .
N2 C2 H2A 107.4 . .
N2 C2 H2B 107.4 . .
C2 N2 Mn2 110.4(5) . .
C2 N2 C7 108.2(7) . .
C2 N2 C9 110.0(7) . .
C7 N2 Mn2 104.0(4) . .
C9 N2 Mn2 113.2(4) . .
C9 N2 C7 110.9(7) . .
N1 C3 H3A 109.1 . .
N1 C3 H3B 109.1 . .
N1 C3 C4 112.4(4) . .
H3A C3 H3B 107.9 . .
C4 C3 H3A 109.1 . .
C4 C3 H3B 109.1 . .
C3 C4 H4A 109.7 . .
C3 C4 H4B 109.7 . .
H4A C4 H4B 108.2 . .
O2 C4 C3 110.0(4) . .
O2 C4 H4A 109.7 . .
O2 C4 H4B 109.7 . .
Mn1 O2 Eu1 91.86(11) . .
Mn2 O2 Eu1 109.60(13) . .
Mn2 O2 Mn1 91.76(12) . .
C4 O2 Eu1 126.3(3) . .
C4 O2 Mn1 119.4(3) . .
C4 O2 Mn2 111.6(3) . .
N1 C5 H5A 107.7 . .
N1 C5 H5B 107.7 . .
H5A C5 H5B 107.1 . .
C6 C5 N1 118.3(6) . .
C6 C5 H5A 107.7 . .
C6 C5 H5B 107.7 . .
C5 C6 H6A 108.5 . .
C5 C6 H6B 108.5 . .
H6A C6 H6B 107.5 . .
O3 C6 C5 114.9(6) . .
O3 C6 H6A 108.5 . .
O3 C6 H6B 108.5 . .
Mn2 O3 H3 119(5) . .
C6 O3 Mn2 114.5(5) . .
C6 O3 H3 112(5) . .
N2 C7 H7A 109.0 . .
N2 C7 H7B 109.0 . .
H7A C7 H7B 107.8 . .
C8 C7 N2 113.1(6) . .
C8 C7 H7A 109.0 . .
C8 C7 H7B 109.0 . .
C7 C8 H8A 109.2 . .
C7 C8 H8B 109.2 . .
H8A C8 H8B 107.9 . .
O4 C8 C7 112.2(5) . .
O4 C8 H8A 109.2 . .
O4 C8 H8B 109.2 . .
Mn1 O4 Eu1 91.16(11) 3_666 .
Mn2 O4 Eu1 109.55(13) . .
Mn2 O4 Mn1 91.70(13) . 3_666
C8 O4 Eu1 123.7(3) . .
C8 O4 Mn1 120.8(3) . 3_666
C8 O4 Mn2 113.9(3) . .
N2 C9 H9A 108.6 . .
N2 C9 H9B 108.6 . .
N2 C9 C10 114.8(7) . .
H9A C9 H9B 107.5 . .
C10 C9 H9A 108.6 . .
C10 C9 H9B 108.6 . .
C9 C10 H10A 110.2 . .
C9 C10 H10B 110.2 . .
H10A C10 H10B 108.5 . .
O5 C10 C9 107.4(6) . .
O5 C10 H10A 110.2 . .
O5 C10 H10B 110.2 . .
Mn2 O5 H5 114(5) . .
C10 O5 Mn2 117.1(4) . .
C10 O5 H5 113(5) . .
C11 O6 Mn1 128.4(3) . .
C11 O7 Eu1 136.1(3) . .
O6 C11 C12 116.6(5) . .
O7 C11 O6 124.4(5) . .
O7 C11 C12 118.9(5) . .
C11 C12 C13 106.2(5) . .
C14 C12 C11 112.7(5) . .
C14 C12 C13 109.5(6) . .
C14 C12 C15 110.5(5) . .
C15 C12 C11 109.3(5) . .
C15 C12 C13 108.4(5) . .
C12 C13 H13A 109.5 . .
C12 C13 H13B 109.5 . .
C12 C13 H13C 109.5 . .
H13A C13 H13B 109.5 . .
H13A C13 H13C 109.5 . .
H13B C13 H13C 109.5 . .
C12 C14 H14A 109.5 . .
C12 C14 H14B 109.5 . .
C12 C14 H14C 109.5 . .
H14A C14 H14B 109.5 . .
H14A C14 H14C 109.5 . .
H14B C14 H14C 109.5 . .
C12 C15 H15A 109.5 . .
C12 C15 H15B 109.5 . .
C12 C15 H15C 109.5 . .
H15A C15 H15B 109.5 . .
H15A C15 H15C 109.5 . .
H15B C15 H15C 109.5 . .
C16 O8 Eu1 97.3(3) . .
C16 O9 Eu1 90.9(3) . .
O8 C16 Eu1 57.6(3) . .
O8 C16 O9 120.7(5) . .
O8 C16 C17 120.3(5) . .
O9 C16 Eu1 63.1(3) . .
O9 C16 C17 119.0(5) . .
C17 C16 Eu1 177.6(4) . .
C16 C17 C18A 107.1(7) . .
C16 C17 C20A 106.6(7) . .
C16 C17 C20B 105.6(9) . .
C19A C17 C16 112.3(8) . .
C19A C17 C18A 112.8(9) . .
C19A C17 C20A 109.0(9) . .
C20A C17 C18A 108.8(9) . .
C18B C17 C16 111.0(8) . .
C18B C17 C19B 110.2(11) . .
C18B C17 C20B 109.1(11) . .
C19B C17 C16 110.3(8) . .
C19B C17 C20B 110.7(11) . .
C17 C18A H18A 109.5 . .
C17 C18A H18B 109.5 . .
C17 C18A H18C 109.5 . .
H18A C18A H18B 109.5 . .
H18A C18A H18C 109.5 . .
H18B C18A H18C 109.5 . .
C17 C19A H19A 109.5 . .
C17 C19A H19B 109.5 . .
C17 C19A H19C 109.5 . .
H19A C19A H19B 109.5 . .
H19A C19A H19C 109.5 . .
H19B C19A H19C 109.5 . .
C17 C20A H20A 109.5 . .
C17 C20A H20B 109.5 . .
C17 C20A H20C 109.5 . .
H20A C20A H20B 109.5 . .
H20A C20A H20C 109.5 . .
H20B C20A H20C 109.5 . .
C17 C18B H18D 109.5 . .
C17 C18B H18E 109.5 . .
C17 C18B H18F 109.5 . .
H18D C18B H18E 109.5 . .
H18D C18B H18F 109.5 . .
H18E C18B H18F 109.5 . .
C17 C19B H19D 109.5 . .
C17 C19B H19E 109.5 . .
C17 C19B H19F 109.5 . .
H19D C19B H19E 109.5 . .
H19D C19B H19F 109.5 . .
H19E C19B H19F 109.5 . .
C17 C20B H20D 109.5 . .
C17 C20B H20E 109.5 . .
C17 C20B H20F 109.5 . .
H20D C20B H20E 109.5 . .
H20D C20B H20F 109.5 . .
H20E C20B H20F 109.5 . .
C21 O10 Eu1 134.1(3) . 3_666
C21 O11 Mn1 129.2(3) . .
O10 C21 O11 124.6(5) . .
O10 C21 C22 119.4(5) . .
O11 C21 C22 115.9(4) . .
C23 C22 C21 109.6(5) . .
C24 C22 C21 111.6(5) . .
C24 C22 C23 109.4(5) . .
C24 C22 C25 108.9(6) . .
C25 C22 C21 106.9(5) . .
C25 C22 C23 110.4(6) . .
C22 C23 H23A 109.5 . .
C22 C23 H23B 109.5 . .
C22 C23 H23C 109.5 . .
H23A C23 H23B 109.5 . .
H23A C23 H23C 109.5 . .
H23B C23 H23C 109.5 . .
C22 C24 H24A 109.5 . .
C22 C24 H24B 109.5 . .
C22 C24 H24C 109.5 . .
H24A C24 H24B 109.5 . .
H24A C24 H24C 109.5 . .
H24B C24 H24C 109.5 . .
C22 C25 H25A 109.5 . .
C22 C25 H25B 109.5 . .
C22 C25 H25C 109.5 . .
H25A C25 H25B 109.5 . .
H25A C25 H25C 109.5 . .
H25B C25 H25C 109.5 . .
O12 N3 Eu1 57.3(2) . .
O13 N3 Eu1 60.0(2) . .
O13 N3 O12 116.8(4) . .
O14 N3 Eu1 172.6(4) . .
O14 N3 O12 120.5(5) . .
O14 N3 O13 122.8(5) . .
N3 O12 Eu1 97.6(3) . .
N3 O13 Eu1 95.0(3) . .

loop_
_geom_bond_atom_site_label_1
_geom_bond_atom_site_label_2
_geom_bond_distance
_geom_bond_site_symmetry_2
Eu1 O1 2.350(3) .
Eu1 O2 2.473(3) .
Eu1 O4 2.502(3) .
Eu1 O7 2.377(3) .
Eu1 O8 2.486(3) .
Eu1 O9 2.607(3) .
Eu1 O10 2.390(3) 3_666
Eu1 O12 2.506(4) .
Eu1 O13 2.567(3) .
Mn1 O1 1.908(3) .
Mn1 O1 1.915(3) 3_666
Mn1 O2 2.210(3) .
Mn1 O4 2.207(3) 3_666
Mn1 O6 1.972(3) .
Mn1 O11 1.952(4) .
Mn2 O1 2.272(3) 3_666
Mn2 N1 2.387(4) .
Mn2 N2 2.354(5) .
Mn2 O2 2.202(3) .
Mn2 O3 2.260(5) .
Mn2 O4 2.173(3) .
Mn2 O5 2.319(4) .
N1 C1 1.488(9) .
N1 C3 1.477(7) .
N1 C5 1.488(9) .
C1 H1A 0.9900 .
C1 H1B 0.9900 .
C1 C2 1.433(10) .
C2 H2A 0.9900 .
C2 H2B 0.9900 .
C2 N2 1.417(9) .
N2 C7 1.515(9) .
N2 C9 1.455(9) .
C3 H3A 0.9900 .
C3 H3B 0.9900 .
C3 C4 1.515(7) .
C4 H4A 0.9900 .
C4 H4B 0.9900 .
C4 O2 1.435(5) .
C5 H5A 0.9900 .
C5 H5B 0.9900 .
C5 C6 1.405(10) .
C6 H6A 0.9900 .
C6 H6B 0.9900 .
C6 O3 1.355(7) .
O3 H3 0.86(4) .
C7 H7A 0.9900 .
C7 H7B 0.9900 .
C7 C8 1.459(8) .
C8 H8A 0.9900 .
C8 H8B 0.9900 .
C8 O4 1.431(6) .
C9 H9A 0.9900 .
C9 H9B 0.9900 .
C9 C10 1.473(11) .
C10 H10A 0.9900 .
C10 H10B 0.9900 .
C10 O5 1.402(7) .
O5 H5 0.90(4) .
O6 C11 1.274(6) .
O7 C11 1.244(6) .
C11 C12 1.530(7) .
C12 C13 1.539(8) .
C12 C14 1.518(9) .
C12 C15 1.529(8) .
C13 H13A 0.9800 .
C13 H13B 0.9800 .
C13 H13C 0.9800 .
C14 H14A 0.9800 .
C14 H14B 0.9800 .
C14 H14C 0.9800 .
C15 H15A 0.9800 .
C15 H15B 0.9800 .
C15 H15C 0.9800 .
O8 C16 1.249(6) .
O9 C16 1.278(6) .
C16 C17 1.538(7) .
C17 C18A 1.582(16) .
C17 C19A 1.482(16) .
C17 C20A 1.544(15) .
C17 C18B 1.491(19) .
C17 C19B 1.529(17) .
C17 C20B 1.56(2) .
C18A H18A 0.9800 .
C18A H18B 0.9800 .
C18A H18C 0.9800 .
C19A H19A 0.9800 .
C19A H19B 0.9800 .
C19A H19C 0.9800 .
C20A H20A 0.9800 .
C20A H20B 0.9800 .
C20A H20C 0.9800 .
C18B H18D 0.9800 .
C18B H18E 0.9800 .
C18B H18F 0.9800 .
C19B H19D 0.9800 .
C19B H19E 0.9800 .
C19B H19F 0.9800 .
C20B H20D 0.9800 .
C20B H20E 0.9800 .
C20B H20F 0.9800 .
O10 C21 1.252(6) .
O11 C21 1.277(6) .
C21 C22 1.521(7) .
C22 C23 1.521(8) .
C22 C24 1.516(8) .
C22 C25 1.520(9) .
C23 H23A 0.9800 .
C23 H23B 0.9800 .
C23 H23C 0.9800 .
C24 H24A 0.9800 .
C24 H24B 0.9800 .
C24 H24C 0.9800 .
C25 H25A 0.9800 .
C25 H25B 0.9800 .
C25 H25C 0.9800 .
N3 O12 1.266(5) .
N3 O13 1.252(6) .
N3 O14 1.237(5) .

loop_
_geom_hbond_atom_site_label_D
_geom_hbond_atom_site_label_H
_geom_hbond_atom_site_label_A
_geom_hbond_distance_DH
_geom_hbond_distance_HA
_geom_hbond_distance_DA
_geom_hbond_angle_DHA
_geom_hbond_site_symmetry_A
_geom_hbond_publ_flag
O3 H3 O9 0.86(4) 1.99(5) 2.756(5) 147(7) 3_666 yes
O5 H5 O9 0.90(4) 1.83(5) 2.662(6) 153(6) 3_666 yes

loop_
_twin_individual_id
_twin_individual_mass_fraction_refined
1 0.791(3)
2 0.209(3)
